data_2016256
loop_
_publ_author_name
'Balakrishna, Maravanji S.'
'Chivers, Tristram'
'Parvez, Masood'

_publ_section_title
;
 Tetrakis(1-naphthylamino)silane and its tetrahydrofuran trisolvate
;
_journal_coeditor_code GD3147
_journal_issue 11
_journal_name_full 'Acta Crystallographica Section C'
_journal_page_first o617
_journal_page_last o619
_journal_paper_doi 10.1107/S010827010704468X
_journal_volume 63
_journal_year 2007
_chemical_formula_iupac 'C40 H32 N4 Si , 3C4 H8 O'
_chemical_formula_moiety 'C40 H32 N4 Si , 3C4 H8 O'
_chemical_formula_sum 'C52 H56 N4 O3 Si'
_chemical_formula_weight 813.10
_chemical_name_common
;
?
;
_chemical_name_systematic
;
Tetrakis(1-naphthylamino)silane tetrahydrofuran trisolvate
;
_space_group_IT_number 14
_symmetry_cell_setting monoclinic
_symmetry_space_group_name_Hall '-P 2ybc'
_symmetry_space_group_name_H-M 'P 1 21/c 1'
_atom_sites_solution_hydrogens geom
_atom_sites_solution_primary direct
_atom_sites_solution_secondary difmap
_cell_angle_alpha 90.00
_cell_angle_beta 104.46(2)
_cell_angle_gamma 90.00
_cell_formula_units_Z 4
_cell_length_a 21.048(7)
_cell_length_b 14.672(7)
_cell_length_c 15.160(9)
_cell_measurement_reflns_used 17657
_cell_measurement_temperature 173(2)
_cell_measurement_theta_max 27.50
_cell_measurement_theta_min 3.04
_cell_volume 4533(4)
_computing_cell_refinement 'DENZO (Otwinowski & Minor, 1997)'
_computing_data_collection 'COLLECT (Nonius, 1998)'
_computing_data_reduction 'SCALEPACK (Otwinowski & Minor, 1997)'
_computing_molecular_graphics 'ORTEPII (Johnson, 1976)'
_computing_publication_material 'SHELXL97 (Sheldrick, 1997)'
_computing_structure_refinement 'SHELXL97 (Sheldrick, 1997)'
_computing_structure_solution 'SAPI91 (Fan, 1991)'
_diffrn_ambient_temperature 173(2)
_diffrn_measured_fraction_theta_full 0.996
_diffrn_measured_fraction_theta_max 0.959
_diffrn_measurement_device_type 'Nonius KappaCCD area-detector'
_diffrn_measurement_method '\w and \f'
_diffrn_radiation_monochromator graphite
_diffrn_radiation_source 'fine-focus sealed tube'
_diffrn_radiation_type MoK\a
_diffrn_radiation_wavelength 0.71073
_diffrn_reflns_av_R_equivalents 0.1746
_diffrn_reflns_av_sigmaI/netI 0.2289
_diffrn_reflns_limit_h_max 27
_diffrn_reflns_limit_h_min -27
_diffrn_reflns_limit_k_max 18
_diffrn_reflns_limit_k_min -17
_diffrn_reflns_limit_l_max 19
_diffrn_reflns_limit_l_min -19
_diffrn_reflns_number 17657
_diffrn_reflns_theta_full 25.00
_diffrn_reflns_theta_max 27.50
_diffrn_reflns_theta_min 3.04
_exptl_absorpt_coefficient_mu 0.099
_exptl_absorpt_correction_T_max 0.9941
_exptl_absorpt_correction_T_min 0.9902
_exptl_absorpt_correction_type multi-scan
_exptl_absorpt_process_details '(SORTAV; Blessing, 1997)'
_exptl_crystal_colour colourless
_exptl_crystal_density_diffrn 1.191
_exptl_crystal_density_method 'not measured'
_exptl_crystal_description block
_exptl_crystal_F_000 1736
_exptl_crystal_size_max 0.10
_exptl_crystal_size_mid 0.08
_exptl_crystal_size_min 0.06
_refine_diff_density_max 0.331
_refine_diff_density_min -0.242
_refine_ls_extinction_method none
_refine_ls_goodness_of_fit_ref 0.977
_refine_ls_hydrogen_treatment constr
_refine_ls_matrix_type full
_refine_ls_number_parameters 544
_refine_ls_number_reflns 9976
_refine_ls_number_restraints 0
_refine_ls_restrained_S_all 0.977
_refine_ls_R_factor_all 0.2468
_refine_ls_R_factor_gt 0.0782
_refine_ls_shift/su_max 0.005
_refine_ls_shift/su_mean 0.000
_refine_ls_structure_factor_coef Fsqd
_refine_ls_weighting_details 'calc w = 1/[\s^2^(Fo^2^)+(0.0920P)^2^] where P=(Fo^2^+2Fc^2^)/3'
_refine_ls_weighting_scheme calc
_refine_ls_wR_factor_gt 0.1666
_refine_ls_wR_factor_ref 0.2303
_reflns_number_gt 3609
_reflns_number_total 9976
_reflns_threshold_expression I>2\s(I)
_cod_data_source_file gd3147.cif
_cod_data_source_block II
_cod_original_sg_symbol_H-M 'P 21/c '
_cod_database_code 2016256
_cod_database_fobs_code 2016256

loop_
_symmetry_equiv_pos_as_xyz
'x, y, z'
'-x, y+1/2, -z+1/2'
'-x, -y, -z'
'x, -y-1/2, z-1/2'

loop_
_atom_site_type_symbol
_atom_site_label
_atom_site_fract_x
_atom_site_fract_y
_atom_site_fract_z
_atom_site_U_iso_or_equiv
_atom_site_adp_type
_atom_site_calc_flag
_atom_site_refinement_flags
_atom_site_occupancy
Si Si1 0.28123(5) 0.51154(7) 0.05615(6) 0.0490(3) Uani d . 1
N N1 0.32355(14) 0.6098(2) 0.05040(19) 0.0528(8) Uani d . 1
H H1N 0.3136 0.6559 0.0817 0.063 Uiso calc R 1
N N2 0.23661(14) 0.4762(2) -0.04896(18) 0.0557(8) Uani d . 1
H H2N 0.2471 0.4220 -0.0658 0.067 Uiso calc R 1
N N3 0.32673(14) 0.4156(2) 0.09088(18) 0.0530(8) Uani d . 1
H H3N 0.3162 0.3688 0.0537 0.064 Uiso calc R 1
N N4 0.23633(14) 0.5439(2) 0.13023(19) 0.0548(8) Uani d . 1
H H4N 0.2422 0.6001 0.1508 0.066 Uiso calc R 1
C C1 0.37212(16) 0.6286(3) 0.0030(2) 0.0478(9) Uani d . 1
C C2 0.40571(18) 0.5587(3) -0.0253(2) 0.0615(11) Uani d . 1
H H2 0.3953 0.4973 -0.0146 0.074 Uiso calc R 1
C C3 0.4551(2) 0.5771(4) -0.0697(3) 0.0697(12) Uani d . 1
H H3 0.4776 0.5280 -0.0893 0.084 Uiso calc R 1
C C4 0.4712(2) 0.6639(4) -0.0852(3) 0.0675(12) Uani d . 1
H H4 0.5062 0.6747 -0.1131 0.081 Uiso calc R 1
C C5 0.43725(19) 0.7382(3) -0.0607(2) 0.0574(11) Uani d . 1
C C6 0.4512(2) 0.8291(4) -0.0793(3) 0.0742(13) Uani d . 1
H H6 0.4863 0.8411 -0.1066 0.089 Uiso calc R 1
C C7 0.4159(2) 0.8998(4) -0.0593(3) 0.0818(14) Uani d . 1
H H7 0.4260 0.9606 -0.0725 0.098 Uiso calc R 1
C C8 0.3642(2) 0.8821(3) -0.0191(3) 0.0776(13) Uani d . 1
H H8 0.3385 0.9312 -0.0063 0.093 Uiso calc R 1
C C9 0.35026(19) 0.7959(3) 0.0020(3) 0.0591(11) Uani d . 1
H H9 0.3155 0.7861 0.0306 0.071 Uiso calc R 1
C C10 0.38575(17) 0.7205(3) -0.0173(2) 0.0476(9) Uani d . 1
C C11 0.18609(18) 0.5204(3) -0.1120(2) 0.0541(10) Uani d . 1
C C12 0.1578(2) 0.5978(3) -0.0898(3) 0.0714(12) Uani d . 1
H H12 0.1732 0.6231 -0.0307 0.086 Uiso calc R 1
C C13 0.1056(2) 0.6412(4) -0.1534(4) 0.0832(14) Uani d . 1
H H13 0.0866 0.6952 -0.1366 0.100 Uiso calc R 1
C C14 0.0827(2) 0.6062(4) -0.2377(3) 0.0860(15) Uani d . 1
H H14 0.0478 0.6361 -0.2797 0.103 Uiso calc R 1
C C15 0.1098(2) 0.5261(4) -0.2644(3) 0.0689(12) Uani d . 1
C C16 0.0865(2) 0.4889(4) -0.3529(3) 0.0864(16) Uani d . 1
H H16 0.0504 0.5169 -0.3945 0.104 Uiso calc R 1
C C17 0.1147(3) 0.4139(5) -0.3793(3) 0.0930(17) Uani d . 1
H H17 0.0987 0.3900 -0.4390 0.112 Uiso calc R 1
C C18 0.1676(3) 0.3719(4) -0.3181(3) 0.0842(14) Uani d . 1
H H18 0.1872 0.3193 -0.3364 0.101 Uiso calc R 1
C C19 0.1911(2) 0.4060(3) -0.2321(3) 0.0642(12) Uani d . 1
H H19 0.2274 0.3770 -0.1920 0.077 Uiso calc R 1
C C20 0.16273(18) 0.4826(3) -0.2018(3) 0.0567(10) Uani d . 1
C C21 0.37803(17) 0.3984(3) 0.1685(2) 0.0481(9) Uani d . 1
C C22 0.41809(19) 0.4665(3) 0.2116(3) 0.0612(11) Uani d . 1
H H22 0.4098 0.5277 0.1914 0.073 Uiso calc R 1
C C23 0.4719(2) 0.4468(4) 0.2862(3) 0.0680(12) Uani d . 1
H H23 0.4988 0.4952 0.3161 0.082 Uiso calc R 1
C C24 0.4859(2) 0.3594(4) 0.3158(3) 0.0715(13) Uani d . 1
H H24 0.5233 0.3474 0.3644 0.086 Uiso calc R 1
C C25 0.4458(2) 0.2883(3) 0.2753(3) 0.0620(11) Uani d . 1
C C26 0.4576(3) 0.1958(4) 0.3050(3) 0.0830(15) Uani d . 1
H H26 0.4949 0.1823 0.3532 0.100 Uiso calc R 1
C C27 0.4178(3) 0.1282(4) 0.2670(4) 0.0965(17) Uani d . 1
H H27 0.4275 0.0674 0.2876 0.116 Uiso calc R 1
C C28 0.3619(3) 0.1462(3) 0.1971(3) 0.0872(15) Uani d . 1
H H28 0.3330 0.0981 0.1712 0.105 Uiso calc R 1
C C29 0.3489(2) 0.2328(3) 0.1662(3) 0.0664(11) Uani d . 1
H H29 0.3106 0.2440 0.1190 0.080 Uiso calc R 1
C C30 0.38994(18) 0.3064(3) 0.2016(2) 0.0518(10) Uani d . 1
C C31 0.19070(17) 0.4907(3) 0.1624(2) 0.0519(10) Uani d . 1
C C32 0.1647(2) 0.4133(3) 0.1183(3) 0.0666(12) Uani d . 1
H H32 0.1777 0.3946 0.0654 0.080 Uiso calc R 1
C C33 0.1188(2) 0.3603(3) 0.1497(3) 0.0810(14) Uani d . 1
H H33 0.1023 0.3057 0.1188 0.097 Uiso calc R 1
C C34 0.0982(2) 0.3867(4) 0.2231(3) 0.0808(14) Uani d . 1
H H34 0.0664 0.3512 0.2426 0.097 Uiso calc R 1
C C35 0.12315(19) 0.4660(4) 0.2709(3) 0.0696(12) Uani d . 1
C C36 0.1035(3) 0.4954(5) 0.3487(4) 0.0991(18) Uani d . 1
H H36 0.0714 0.4608 0.3684 0.119 Uiso calc R 1
C C37 0.1281(3) 0.5699(5) 0.3959(4) 0.108(2) Uani d . 1
H H37 0.1141 0.5866 0.4485 0.129 Uiso calc R 1
C C38 0.1749(2) 0.6237(4) 0.3677(3) 0.0875(15) Uani d . 1
H H38 0.1919 0.6774 0.4001 0.105 Uiso calc R 1
C C39 0.1953(2) 0.5971(3) 0.2927(3) 0.0700(12) Uani d . 1
H H39 0.2275 0.6327 0.2743 0.084 Uiso calc R 1
C C40 0.17071(18) 0.5193(3) 0.2420(2) 0.0548(10) Uani d . 1
O O1 0.26917(14) 0.7434(2) 0.16730(17) 0.0650(8) Uani d . 1
C C41 0.2188(2) 0.8099(4) 0.1416(3) 0.0827(14) Uani d . 1
H H41A 0.1882 0.8062 0.1816 0.099 Uiso calc R 1
H H41B 0.1936 0.8003 0.0778 0.099 Uiso calc R 1
C C42 0.2522(3) 0.9008(4) 0.1516(4) 0.0941(16) Uani d . 1
H H42A 0.2652 0.9179 0.0954 0.113 Uiso calc R 1
H H42B 0.2236 0.9490 0.1664 0.113 Uiso calc R 1
C C43 0.3106(4) 0.8852(5) 0.2284(5) 0.137(2) Uani d . 1
H H43A 0.3032 0.9108 0.2855 0.164 Uiso calc R 1
H H43B 0.3497 0.9149 0.2160 0.164 Uiso calc R 1
C C44 0.3205(3) 0.7846(5) 0.2371(3) 0.1086(19) Uani d . 1
H H44A 0.3641 0.7678 0.2284 0.130 Uiso calc R 1
H H44B 0.3178 0.7637 0.2981 0.130 Uiso calc R 1
O O2 0.27750(15) 0.2736(2) -0.05574(18) 0.0701(8) Uani d . 1
C C45 0.3349(3) 0.2416(4) -0.0814(4) 0.1079(19) Uani d . 1
H H45A 0.3751 0.2618 -0.0365 0.129 Uiso calc R 1
H H45B 0.3359 0.2659 -0.1420 0.129 Uiso calc R 1
C C46 0.3312(6) 0.1419(5) -0.0840(6) 0.174(4) Uani d . 1
H H46A 0.3689 0.1154 -0.0387 0.209 Uiso calc R 1
H H46B 0.3322 0.1193 -0.1452 0.209 Uiso calc R 1
C C47 0.2689(4) 0.1159(4) -0.0626(6) 0.151(3) Uani d . 1
H H47A 0.2447 0.0710 -0.1072 0.181 Uiso calc R 1
H H47B 0.2772 0.0892 -0.0008 0.181 Uiso calc R 1
C C48 0.2314(3) 0.2015(4) -0.0677(4) 0.1003(17) Uani d . 1
H H48A 0.1993 0.2067 -0.1276 0.120 Uiso calc R 1
H H48B 0.2073 0.2032 -0.0194 0.120 Uiso calc R 1
O O3 0.0309(2) 0.2568(3) 0.4151(3) 0.1283(14) Uani d . 1
C C49 -0.0232(4) 0.2319(6) 0.4485(5) 0.134(2) Uani d . 1
H H49A -0.0625 0.2666 0.4165 0.160 Uiso calc R 1
H H49B -0.0142 0.2457 0.5144 0.160 Uiso calc R 1
C C50 -0.0343(4) 0.1354(7) 0.4334(6) 0.170(4) Uani d . 1
H H50A -0.0797 0.1242 0.3971 0.204 Uiso calc R 1
H H50B -0.0278 0.1030 0.4922 0.204 Uiso calc R 1
C C51 0.0127(4) 0.1035(6) 0.3843(6) 0.163(3) Uani d . 1
H H51A 0.0418 0.0565 0.4201 0.195 Uiso calc R 1
H H51B -0.0103 0.0770 0.3248 0.195 Uiso calc R 1
C C52 0.0492(4) 0.1812(5) 0.3716(6) 0.146(3) Uani d . 1
H H52A 0.0966 0.1691 0.3965 0.175 Uiso calc R 1
H H52B 0.0417 0.1940 0.3057 0.175 Uiso calc R 1

loop_
_atom_site_aniso_label
_atom_site_aniso_U_11
_atom_site_aniso_U_22
_atom_site_aniso_U_33
_atom_site_aniso_U_12
_atom_site_aniso_U_13
_atom_site_aniso_U_23
Si1 0.0533(6) 0.0435(7) 0.0515(6) 0.0029(5) 0.0156(4) 0.0003(5)
N1 0.0575(18) 0.042(2) 0.0681(19) 0.0045(16) 0.0319(15) 0.0016(15)
N2 0.063(2) 0.047(2) 0.0535(18) 0.0095(16) 0.0071(15) -0.0027(15)
N3 0.0624(19) 0.041(2) 0.0497(17) 0.0044(15) 0.0035(15) -0.0040(14)
N4 0.0639(19) 0.043(2) 0.0640(19) -0.0101(16) 0.0280(15) -0.0054(15)
C1 0.044(2) 0.057(3) 0.0418(19) 0.0014(19) 0.0109(16) -0.0004(18)
C2 0.062(2) 0.056(3) 0.073(3) 0.005(2) 0.029(2) -0.007(2)
C3 0.068(3) 0.072(4) 0.076(3) 0.012(3) 0.031(2) -0.006(3)
C4 0.059(3) 0.085(4) 0.067(3) 0.004(3) 0.030(2) -0.002(2)
C5 0.054(2) 0.073(3) 0.047(2) 0.001(2) 0.0165(17) 0.005(2)
C6 0.079(3) 0.074(4) 0.079(3) -0.005(3) 0.037(2) 0.017(3)
C7 0.097(4) 0.060(3) 0.097(3) -0.003(3) 0.040(3) 0.021(3)
C8 0.092(3) 0.060(3) 0.092(3) 0.017(3) 0.044(3) 0.018(3)
C9 0.067(3) 0.048(3) 0.070(3) 0.007(2) 0.032(2) 0.013(2)
C10 0.050(2) 0.051(3) 0.042(2) 0.0018(19) 0.0134(16) 0.0073(17)
C11 0.053(2) 0.053(3) 0.055(2) 0.006(2) 0.0118(18) 0.010(2)
C12 0.075(3) 0.067(3) 0.071(3) 0.015(3) 0.015(2) 0.006(2)
C13 0.072(3) 0.083(4) 0.098(4) 0.029(3) 0.028(3) 0.015(3)
C14 0.060(3) 0.112(5) 0.083(4) 0.017(3) 0.014(2) 0.026(3)
C15 0.058(3) 0.085(4) 0.065(3) 0.003(3) 0.017(2) 0.018(3)
C16 0.068(3) 0.118(5) 0.066(3) -0.006(3) 0.002(2) 0.017(3)
C17 0.091(4) 0.118(5) 0.063(3) -0.020(4) 0.008(3) -0.007(3)
C18 0.106(4) 0.074(4) 0.069(3) -0.014(3) 0.015(3) -0.005(3)
C19 0.076(3) 0.062(3) 0.052(2) -0.007(2) 0.010(2) 0.003(2)
C20 0.050(2) 0.059(3) 0.061(2) -0.004(2) 0.0134(19) 0.012(2)
C21 0.051(2) 0.044(3) 0.051(2) 0.0022(19) 0.0180(18) 0.0002(18)
C22 0.064(3) 0.060(3) 0.061(2) 0.000(2) 0.017(2) -0.004(2)
C23 0.063(3) 0.078(4) 0.064(3) -0.014(3) 0.017(2) -0.018(2)
C24 0.061(3) 0.089(4) 0.062(3) 0.005(3) 0.010(2) 0.000(3)
C25 0.060(3) 0.076(3) 0.051(2) 0.014(2) 0.0171(19) 0.005(2)
C26 0.092(4) 0.085(4) 0.069(3) 0.035(3) 0.015(3) 0.023(3)
C27 0.142(5) 0.063(4) 0.082(4) 0.030(4) 0.023(4) 0.019(3)
C28 0.128(4) 0.052(3) 0.075(3) -0.004(3) 0.012(3) 0.005(3)
C29 0.090(3) 0.048(3) 0.057(2) 0.000(2) 0.011(2) 0.007(2)
C30 0.058(2) 0.053(3) 0.046(2) 0.008(2) 0.0165(18) 0.0026(19)
C31 0.048(2) 0.048(3) 0.059(2) -0.001(2) 0.0119(17) 0.009(2)
C32 0.064(3) 0.059(3) 0.078(3) -0.008(2) 0.021(2) 0.000(2)
C33 0.061(3) 0.067(4) 0.110(4) -0.015(2) 0.012(3) 0.001(3)
C34 0.062(3) 0.087(4) 0.096(4) -0.018(3) 0.024(3) 0.016(3)
C35 0.053(2) 0.089(4) 0.069(3) 0.000(3) 0.019(2) 0.016(3)
C36 0.084(3) 0.137(6) 0.088(4) -0.010(4) 0.043(3) 0.016(4)
C37 0.098(4) 0.156(7) 0.085(4) 0.001(4) 0.052(3) 0.000(4)
C38 0.096(3) 0.107(4) 0.066(3) -0.001(3) 0.033(3) -0.014(3)
C39 0.071(3) 0.083(4) 0.061(3) 0.002(3) 0.025(2) 0.007(2)
C40 0.053(2) 0.056(3) 0.055(2) -0.001(2) 0.0131(18) 0.010(2)
O1 0.0749(18) 0.057(2) 0.0645(17) -0.0036(16) 0.0196(14) -0.0053(14)
C41 0.074(3) 0.079(4) 0.099(3) 0.008(3) 0.027(3) -0.005(3)
C42 0.116(4) 0.058(4) 0.123(4) 0.009(3) 0.056(4) -0.007(3)
C43 0.171(7) 0.081(5) 0.140(5) -0.021(5) 0.003(5) -0.046(4)
C44 0.116(4) 0.112(5) 0.077(3) -0.016(4) -0.014(3) 0.000(3)
O2 0.084(2) 0.0517(19) 0.0732(18) 0.0024(17) 0.0166(15) -0.0100(15)
C45 0.126(5) 0.095(5) 0.125(4) 0.021(4) 0.074(4) 0.012(4)
C46 0.270(11) 0.073(5) 0.245(9) 0.045(6) 0.186(9) 0.018(5)
C47 0.157(6) 0.052(4) 0.207(8) 0.002(4) -0.025(6) -0.018(4)
C48 0.097(4) 0.082(4) 0.107(4) -0.009(3) -0.002(3) -0.003(3)
O3 0.116(3) 0.098(4) 0.177(4) -0.006(3) 0.050(3) 0.007(3)
C49 0.106(5) 0.146(7) 0.154(6) 0.026(5) 0.041(4) 0.019(5)
C50 0.139(6) 0.185(9) 0.211(8) -0.087(6) 0.091(6) -0.080(7)
C51 0.172(8) 0.125(7) 0.207(8) -0.050(6) 0.079(6) -0.054(6)
C52 0.177(7) 0.090(6) 0.209(7) 0.001(5) 0.118(6) 0.000(5)

loop_
_atom_type_symbol
_atom_type_description
_atom_type_scat_dispersion_real
_atom_type_scat_dispersion_imag
_atom_type_scat_source
C C 0.0033 0.0016 'International Tables Vol C Tables 4.2.6.8 and 6.1.1.4'
H H 0.0000 0.0000 'International Tables Vol C Tables 4.2.6.8 and 6.1.1.4'
N N 0.0061 0.0033 'International Tables Vol C Tables 4.2.6.8 and 6.1.1.4'
Si Si 0.0817 0.0704 'International Tables Vol C Tables 4.2.6.8 and 6.1.1.4'
O O 0.0106 0.0060 'International Tables Vol C Tables 4.2.6.8 and 6.1.1.4'

loop_
_geom_angle_atom_site_label_1
_geom_angle_atom_site_label_2
_geom_angle_atom_site_label_3
_geom_angle
_geom_angle_publ_flag
N4 Si1 N1 100.39(15) y
N4 Si1 N3 112.71(15) y
N1 Si1 N3 116.85(15) y
N4 Si1 N2 115.52(15) y
N1 Si1 N2 112.27(15) y
N3 Si1 N2 99.91(15) y
C1 N1 Si1 129.9(3) y
C1 N1 H1N 115.0 ?
Si1 N1 H1N 115.0 ?
C11 N2 Si1 129.9(3) y
C11 N2 H2N 115.1 ?
Si1 N2 H2N 115.1 ?
C21 N3 Si1 131.2(3) y
C21 N3 H3N 114.4 ?
Si1 N3 H3N 114.4 ?
C31 N4 Si1 127.5(3) y
C31 N4 H4N 116.3 ?
Si1 N4 H4N 116.3 ?
C2 C1 N1 120.4(4) ?
C2 C1 C10 119.4(3) ?
N1 C1 C10 120.2(3) ?
C1 C2 C3 120.5(4) ?
C1 C2 H2 119.7 ?
C3 C2 H2 119.7 ?
C4 C3 C2 121.0(4) ?
C4 C3 H3 119.5 ?
C2 C3 H3 119.5 ?
C3 C4 C5 121.3(4) ?
C3 C4 H4 119.4 ?
C5 C4 H4 119.4 ?
C4 C5 C6 122.5(4) ?
C4 C5 C10 118.4(4) ?
C6 C5 C10 119.1(4) ?
C7 C6 C5 121.8(4) ?
C7 C6 H6 119.1 ?
C5 C6 H6 119.1 ?
C6 C7 C8 119.1(4) ?
C6 C7 H7 120.5 ?
C8 C7 H7 120.5 ?
C9 C8 C7 121.0(4) ?
C9 C8 H8 119.5 ?
C7 C8 H8 119.5 ?
C8 C9 C10 121.9(4) ?
C8 C9 H9 119.1 ?
C10 C9 H9 119.1 ?
C9 C10 C5 117.2(4) ?
C9 C10 C1 123.5(3) ?
C5 C10 C1 119.3(3) ?
C12 C11 N2 121.5(4) ?
C12 C11 C20 119.2(4) ?
N2 C11 C20 119.4(4) ?
C11 C12 C13 121.2(4) ?
C11 C12 H12 119.4 ?
C13 C12 H12 119.4 ?
C14 C13 C12 120.4(5) ?
C14 C13 H13 119.8 ?
C12 C13 H13 119.8 ?
C13 C14 C15 121.0(4) ?
C13 C14 H14 119.5 ?
C15 C14 H14 119.5 ?
C14 C15 C16 121.6(5) ?
C14 C15 C20 119.2(4) ?
C16 C15 C20 119.1(5) ?
C17 C16 C15 121.2(5) ?
C17 C16 H16 119.4 ?
C15 C16 H16 119.4 ?
C16 C17 C18 119.6(5) ?
C16 C17 H17 120.2 ?
C18 C17 H17 120.2 ?
C19 C18 C17 120.7(5) ?
C19 C18 H18 119.7 ?
C17 C18 H18 119.7 ?
C18 C19 C20 121.4(4) ?
C18 C19 H19 119.3 ?
C20 C19 H19 119.3 ?
C19 C20 C15 117.9(4) ?
C19 C20 C11 123.1(3) ?
C15 C20 C11 119.0(4) ?
C22 C21 N3 121.4(4) ?
C22 C21 C30 119.2(4) ?
N3 C21 C30 119.3(3) ?
C21 C22 C23 120.5(4) ?
C21 C22 H22 119.8 ?
C23 C22 H22 119.8 ?
C24 C23 C22 121.2(4) ?
C24 C23 H23 119.4 ?
C22 C23 H23 119.4 ?
C23 C24 C25 120.2(4) ?
C23 C24 H24 119.9 ?
C25 C24 H24 119.9 ?
C24 C25 C30 119.9(4) ?
C24 C25 C26 122.4(4) ?
C30 C25 C26 117.8(4) ?
C27 C26 C25 121.9(5) ?
C27 C26 H26 119.1 ?
C25 C26 H26 119.1 ?
C26 C27 C28 120.4(5) ?
C26 C27 H27 119.8 ?
C28 C27 H27 119.8 ?
C29 C28 C27 119.8(5) ?
C29 C28 H28 120.1 ?
C27 C28 H28 120.1 ?
C28 C29 C30 122.5(4) ?
C28 C29 H29 118.8 ?
C30 C29 H29 118.8 ?
C29 C30 C25 117.6(4) ?
C29 C30 C21 123.5(4) ?
C25 C30 C21 118.9(4) ?
C32 C31 N4 121.0(3) ?
C32 C31 C40 119.4(4) ?
N4 C31 C40 119.6(4) ?
C31 C32 C33 121.2(4) ?
C31 C32 H32 119.4 ?
C33 C32 H32 119.4 ?
C34 C33 C32 120.6(5) ?
C34 C33 H33 119.7 ?
C32 C33 H33 119.7 ?
C33 C34 C35 120.5(4) ?
C33 C34 H34 119.7 ?
C35 C34 H34 119.7 ?
C34 C35 C36 122.4(5) ?
C34 C35 C40 120.0(4) ?
C36 C35 C40 117.7(5) ?
C37 C36 C35 122.7(5) ?
C37 C36 H36 118.6 ?
C35 C36 H36 118.6 ?
C36 C37 C38 120.2(5) ?
C36 C37 H37 119.9 ?
C38 C37 H37 119.9 ?
C39 C38 C37 118.7(5) ?
C39 C38 H38 120.6 ?
C37 C38 H38 120.6 ?
C38 C39 C40 122.5(4) ?
C38 C39 H39 118.7 ?
C40 C39 H39 118.7 ?
C39 C40 C35 118.2(4) ?
C39 C40 C31 123.6(4) ?
C35 C40 C31 118.3(4) ?
C41 O1 C44 106.5(4) ?
O1 C41 C42 106.5(4) ?
O1 C41 H41A 110.4 ?
C42 C41 H41A 110.4 ?
O1 C41 H41B 110.4 ?
C42 C41 H41B 110.4 ?
H41A C41 H41B 108.6 ?
C43 C42 C41 102.6(5) ?
C43 C42 H42A 111.2 ?
C41 C42 H42A 111.2 ?
C43 C42 H42B 111.2 ?
C41 C42 H42B 111.2 ?
H42A C42 H42B 109.2 ?
C42 C43 C44 106.9(5) ?
C42 C43 H43A 110.3 ?
C44 C43 H43A 110.3 ?
C42 C43 H43B 110.3 ?
C44 C43 H43B 110.3 ?
H43A C43 H43B 108.6 ?
O1 C44 C43 106.7(5) ?
O1 C44 H44A 110.4 ?
C43 C44 H44A 110.4 ?
O1 C44 H44B 110.4 ?
C43 C44 H44B 110.4 ?
H44A C44 H44B 108.6 ?
C48 O2 C45 108.4(4) ?
O2 C45 C46 107.0(5) ?
O2 C45 H45A 110.3 ?
C46 C45 H45A 110.3 ?
O2 C45 H45B 110.3 ?
C46 C45 H45B 110.3 ?
H45A C45 H45B 108.6 ?
C45 C46 C47 107.2(5) ?
C45 C46 H46A 110.3 ?
C47 C46 H46A 110.3 ?
C45 C46 H46B 110.3 ?
C47 C46 H46B 110.3 ?
H46A C46 H46B 108.5 ?
C48 C47 C46 105.1(6) ?
C48 C47 H47A 110.7 ?
C46 C47 H47A 110.7 ?
C48 C47 H47B 110.7 ?
C46 C47 H47B 110.7 ?
H47A C47 H47B 108.8 ?
O2 C48 C47 106.8(5) ?
O2 C48 H48A 110.4 ?
C47 C48 H48A 110.4 ?
O2 C48 H48B 110.4 ?
C47 C48 H48B 110.4 ?
H48A C48 H48B 108.6 ?
C52 O3 C49 108.0(6) ?
O3 C49 C50 108.1(6) ?
O3 C49 H49A 110.1 ?
C50 C49 H49A 110.1 ?
O3 C49 H49B 110.1 ?
C50 C49 H49B 110.1 ?
H49A C49 H49B 108.4 ?
C49 C50 C51 107.0(6) ?
C49 C50 H50A 110.3 ?
C51 C50 H50A 110.3 ?
C49 C50 H50B 110.3 ?
C51 C50 H50B 110.3 ?
H50A C50 H50B 108.6 ?
C52 C51 C50 105.8(7) ?
C52 C51 H51A 110.6 ?
C50 C51 H51A 110.6 ?
C52 C51 H51B 110.6 ?
C50 C51 H51B 110.6 ?
H51A C51 H51B 108.7 ?
O3 C52 C51 110.7(6) ?
O3 C52 H52A 109.5 ?
C51 C52 H52A 109.5 ?
O3 C52 H52B 109.5 ?
C51 C52 H52B 109.5 ?
H52A C52 H52B 108.1 ?

loop_
_geom_bond_atom_site_label_1
_geom_bond_atom_site_label_2
_geom_bond_distance
_geom_bond_publ_flag
Si1 N4 1.706(3) y
Si1 N1 1.709(3) y
Si1 N3 1.710(3) y
Si1 N2 1.715(3) y
N1 C1 1.415(4) y
N1 H1N 0.8800 ?
N2 C11 1.399(4) y
N2 H2N 0.8800 ?
N3 C21 1.408(4) y
N3 H3N 0.8800 ?
N4 C31 1.416(4) y
N4 H4N 0.8800 ?
C1 C2 1.374(5) ?
C1 C10 1.428(5) ?
C2 C3 1.399(5) ?
C2 H2 0.9500 ?
C3 C4 1.353(6) ?
C3 H3 0.9500 ?
C4 C5 1.404(6) ?
C4 H4 0.9500 ?
C5 C6 1.408(6) ?
C5 C10 1.425(5) ?
C6 C7 1.354(6) ?
C6 H6 0.9500 ?
C7 C8 1.397(6) ?
C7 H7 0.9500 ?
C8 C9 1.354(6) ?
C8 H8 0.9500 ?
C9 C10 1.406(5) ?
C9 H9 0.9500 ?
C11 C12 1.363(5) ?
C11 C20 1.439(5) ?
C12 C13 1.419(6) ?
C12 H12 0.9500 ?
C13 C14 1.349(6) ?
C13 H13 0.9500 ?
C14 C15 1.409(6) ?
C14 H14 0.9500 ?
C15 C16 1.418(6) ?
C15 C20 1.422(6) ?
C16 C17 1.358(7) ?
C16 H16 0.9500 ?
C17 C18 1.401(7) ?
C17 H17 0.9500 ?
C18 C19 1.368(6) ?
C18 H18 0.9500 ?
C19 C20 1.403(6) ?
C19 H19 0.9500 ?
C21 C22 1.365(5) ?
C21 C30 1.440(5) ?
C22 C23 1.417(6) ?
C22 H22 0.9500 ?
C23 C24 1.366(6) ?
C23 H23 0.9500 ?
C24 C25 1.386(6) ?
C24 H24 0.9500 ?
C25 C30 1.430(5) ?
C25 C26 1.432(6) ?
C26 C27 1.334(7) ?
C26 H26 0.9500 ?
C27 C28 1.400(7) ?
C27 H27 0.9500 ?
C28 C29 1.357(6) ?
C28 H28 0.9500 ?
C29 C30 1.402(5) ?
C29 H29 0.9500 ?
C31 C32 1.361(5) ?
C31 C40 1.437(5) ?
C32 C33 1.412(6) ?
C32 H32 0.9500 ?
C33 C34 1.349(6) ?
C33 H33 0.9500 ?
C34 C35 1.401(6) ?
C34 H34 0.9500 ?
C35 C36 1.411(7) ?
C35 C40 1.423(6) ?
C36 C37 1.339(8) ?
C36 H36 0.9500 ?
C37 C38 1.408(7) ?
C37 H37 0.9500 ?
C38 C39 1.369(5) ?
C38 H38 0.9500 ?
C39 C40 1.400(6) ?
C39 H39 0.9500 ?
O1 C41 1.422(5) ?
O1 C44 1.442(5) ?
C41 C42 1.497(6) ?
C41 H41A 0.9900 ?
C41 H41B 0.9900 ?
C42 C43 1.485(8) ?
C42 H42A 0.9900 ?
C42 H42B 0.9900 ?
C43 C44 1.492(8) ?
C43 H43A 0.9900 ?
C43 H43B 0.9900 ?
C44 H44A 0.9900 ?
C44 H44B 0.9900 ?
O2 C48 1.416(6) ?
O2 C45 1.437(5) ?
C45 C46 1.465(8) ?
C45 H45A 0.9900 ?
C45 H45B 0.9900 ?
C46 C47 1.479(9) ?
C46 H46A 0.9900 ?
C46 H46B 0.9900 ?
C47 C48 1.475(8) ?
C47 H47A 0.9900 ?
C47 H47B 0.9900 ?
C48 H48A 0.9900 ?
C48 H48B 0.9900 ?
O3 C52 1.393(7) ?
O3 C49 1.404(7) ?
C49 C50 1.444(9) ?
C49 H49A 0.9900 ?
C49 H49B 0.9900 ?
C50 C51 1.456(9) ?
C50 H50A 0.9900 ?
C50 H50B 0.9900 ?
C51 C52 1.415(9) ?
C51 H51A 0.9900 ?
C51 H51B 0.9900 ?
C52 H52A 0.9900 ?
C52 H52B 0.9900 ?

loop_
_geom_hbond_atom_site_label_D
_geom_hbond_atom_site_label_H
_geom_hbond_atom_site_label_A
_geom_hbond_distance_DH
_geom_hbond_distance_HA
_geom_hbond_distance_DA
_geom_hbond_angle_DHA
N1 H1N O1 0.88 2.19 3.051(4) 164.1
N4 H4N O1 0.88 2.18 3.028(4) 163.0
N2 H2N O2 0.88 2.26 3.103(5) 159.5
N3 H3N O2 0.88 2.17 3.033(4) 168.3

loop_
_geom_torsion_atom_site_label_1
_geom_torsion_atom_site_label_2
_geom_torsion_atom_site_label_3
_geom_torsion_atom_site_label_4
_geom_torsion
_geom_torsion_publ_flag
N4 Si1 N1 C1 177.1(3) ?
N3 Si1 N1 C1 54.9(3) ?
N2 Si1 N1 C1 -59.7(3) ?
N4 Si1 N2 C11 54.0(4) ?
N1 Si1 N2 C11 -60.3(3) ?
N3 Si1 N2 C11 175.2(3) ?
N4 Si1 N3 C21 -62.6(4) ?
N1 Si1 N3 C21 53.0(4) ?
N2 Si1 N3 C21 174.3(3) ?
N1 Si1 N4 C31 179.9(3) ?
N3 Si1 N4 C31 -55.1(3) ?
N2 Si1 N4 C31 58.9(3) ?
Si1 N1 C1 C2 -19.4(5) y
Si1 N1 C1 C10 159.4(3) y
N1 C1 C2 C3 -178.1(3) ?
C10 C1 C2 C3 3.1(5) ?
C1 C2 C3 C4 0.5(6) ?
C2 C3 C4 C5 -2.7(6) ?
C3 C4 C5 C6 -177.4(4) ?
C3 C4 C5 C10 1.1(6) ?
C4 C5 C6 C7 176.7(4) ?
C10 C5 C6 C7 -1.8(6) ?
C5 C6 C7 C8 0.1(7) ?
C6 C7 C8 C9 1.6(7) ?
C7 C8 C9 C10 -1.5(7) ?
C8 C9 C10 C5 -0.3(6) ?
C8 C9 C10 C1 -179.4(4) ?
C4 C5 C10 C9 -176.7(3) ?
C6 C5 C10 C9 1.9(5) ?
C4 C5 C10 C1 2.5(5) ?
C6 C5 C10 C1 -179.0(3) ?
C2 C1 C10 C9 174.5(3) ?
N1 C1 C10 C9 -4.3(5) ?
C2 C1 C10 C5 -4.6(5) ?
N1 C1 C10 C5 176.7(3) ?
Si1 N2 C11 C12 -10.3(5) y
Si1 N2 C11 C20 170.7(3) y
N2 C11 C12 C13 -178.7(4) ?
C20 C11 C12 C13 0.4(6) ?
C11 C12 C13 C14 0.2(7) ?
C12 C13 C14 C15 0.1(7) ?
C13 C14 C15 C16 -179.7(4) ?
C13 C14 C15 C20 -1.0(7) ?
C14 C15 C16 C17 177.2(5) ?
C20 C15 C16 C17 -1.5(7) ?
C15 C16 C17 C18 0.5(8) ?
C16 C17 C18 C19 -0.2(7) ?
C17 C18 C19 C20 1.0(7) ?
C18 C19 C20 C15 -2.0(6) ?
C18 C19 C20 C11 180.0(4) ?
C14 C15 C20 C19 -176.5(4) ?
C16 C15 C20 C19 2.2(6) ?
C14 C15 C20 C11 1.6(6) ?
C16 C15 C20 C11 -179.7(4) ?
C12 C11 C20 C19 176.7(4) ?
N2 C11 C20 C19 -4.3(5) ?
C12 C11 C20 C15 -1.3(5) ?
N2 C11 C20 C15 177.8(3) ?
Si1 N3 C21 C22 -27.7(5) y
Si1 N3 C21 C30 154.5(3) y
N3 C21 C22 C23 -176.0(3) ?
C30 C21 C22 C23 1.9(5) ?
C21 C22 C23 C24 1.2(6) ?
C22 C23 C24 C25 -2.4(6) ?
C23 C24 C25 C30 0.5(6) ?
C23 C24 C25 C26 -178.8(4) ?
C24 C25 C26 C27 178.3(4) ?
C30 C25 C26 C27 -1.0(7) ?
C25 C26 C27 C28 -1.2(8) ?
C26 C27 C28 C29 1.6(8) ?
C27 C28 C29 C30 0.4(7) ?
C28 C29 C30 C25 -2.6(6) ?
C28 C29 C30 C21 178.5(4) ?
C24 C25 C30 C29 -176.5(4) ?
C26 C25 C30 C29 2.8(5) ?
C24 C25 C30 C21 2.5(5) ?
C26 C25 C30 C21 -178.2(3) ?
C22 C21 C30 C29 175.3(3) ?
N3 C21 C30 C29 -6.8(5) ?
C22 C21 C30 C25 -3.7(5) ?
N3 C21 C30 C25 174.3(3) ?
Si1 N4 C31 C32 -17.8(5) y
Si1 N4 C31 C40 163.2(3) y
N4 C31 C32 C33 -179.5(4) ?
C40 C31 C32 C33 -0.5(6) ?
C31 C32 C33 C34 1.8(7) ?
C32 C33 C34 C35 -1.6(7) ?
C33 C34 C35 C36 -179.2(4) ?
C33 C34 C35 C40 0.0(7) ?
C34 C35 C36 C37 178.5(5) ?
C40 C35 C36 C37 -0.7(8) ?
C35 C36 C37 C38 1.2(9) ?
C36 C37 C38 C39 -1.4(9) ?
C37 C38 C39 C40 1.1(7) ?
C38 C39 C40 C35 -0.7(6) ?
C38 C39 C40 C31 179.1(4) ?
C34 C35 C40 C39 -178.8(4) ?
C36 C35 C40 C39 0.5(6) ?
C34 C35 C40 C31 1.3(6) ?
C36 C35 C40 C31 -179.4(4) ?
C32 C31 C40 C39 179.1(4) ?
N4 C31 C40 C39 -1.9(6) ?
C32 C31 C40 C35 -1.1(6) ?
N4 C31 C40 C35 178.0(3) ?
C44 O1 C41 C42 32.6(5) ?
O1 C41 C42 C43 -31.6(5) ?
C41 C42 C43 C44 18.8(7) ?
C41 O1 C44 C43 -20.0(6) ?
C42 C43 C44 O1 -0.1(7) ?
C48 O2 C45 C46 -16.2(7) ?
O2 C45 C46 C47 2.1(9) ?
C45 C46 C47 C48 12.0(10) ?
C45 O2 C48 C47 23.9(6) ?
C46 C47 C48 O2 -22.0(8) ?
C52 O3 C49 C50 6.0(9) ?
O3 C49 C50 C51 -3.4(10) ?
C49 C50 C51 C52 -0.4(10) ?
C49 O3 C52 C51 -6.4(9) ?
C50 C51 C52 O3 4.2(10) ?

loop_
_cod_related_entry_id
_cod_related_entry_database
_cod_related_entry_code
1 ChemSpider 21121433
